data_1542287
loop_
_publ_author_name
'Shaffer, Corena V.'
'Cai, Shengxin'
'Peng, Jiangnan'
'Robles, Andrew J.'
'Hartley, Rachel M.'
'Powell, Douglas R.'
'Du, Lin'
'Cichewicz, Robert H.'
'Mooberry, Susan L.'

_publ_section_title
;
 Texas Native Plants Yield Compounds with Cytotoxic Activities against
 Prostate Cancer Cells.
;
_journal_issue 3
_journal_name_full 'Journal of natural products'
_journal_page_first 531
_journal_page_last 540
_journal_paper_doi 10.1021/acs.jnatprod.5b00908
_journal_volume 79
_journal_year 2016
_chemical_absolute_configuration ad
_chemical_formula_moiety 'C19 H22 O5'
_chemical_formula_sum 'C19 H22 O5'
_chemical_formula_weight 330.36
_space_group_crystal_system monoclinic
_space_group_IT_number 4
_space_group_name_Hall 'P 2yb'
_space_group_name_H-M_alt 'P 1 21 1'
_symmetry_space_group_name_Hall 'P 2yb'
_symmetry_space_group_name_H-M 'P 1 21 1'
_atom_sites_solution_hydrogens geom
_audit_creation_method SHELXL-2014/7
_cell_angle_alpha 90
_cell_angle_beta 91.557(6)
_cell_angle_gamma 90
_cell_formula_units_Z 2
_cell_length_a 9.873(2)
_cell_length_b 7.7920(16)
_cell_length_c 11.340(2)
_cell_measurement_reflns_used 802
_cell_measurement_temperature 100(2)
_cell_measurement_theta_max 124.4
_cell_measurement_theta_min 6.2
_cell_volume 872.1(3)
_computing_cell_refinement HKL3000
_computing_data_collection HKL3000
_computing_data_reduction HKL3000
_computing_molecular_graphics 'XP (Bruker, 2002)'
_computing_publication_material 'SHELXL-2014/7 (Sheldrick, 2015)'
_computing_structure_refinement 'SHELXL-2014/7 (Sheldrick, 2015)'
_computing_structure_solution 'SHELXS-97 (Sheldrick, 2008)'
_diffrn_ambient_temperature 100(2)
_diffrn_measured_fraction_theta_full 0.987
_diffrn_measured_fraction_theta_max 0.987
_diffrn_measurement_device_type 'CMOS Rigaku PAD200sk'
_diffrn_measurement_method '\w scans'
_diffrn_radiation_type CuK\a
_diffrn_radiation_wavelength 1.54178
_diffrn_reflns_av_unetI/netI 0.0271
_diffrn_reflns_Laue_measured_fraction_full 0.987
_diffrn_reflns_Laue_measured_fraction_max 0.987
_diffrn_reflns_limit_h_max 11
_diffrn_reflns_limit_h_min -11
_diffrn_reflns_limit_k_max 9
_diffrn_reflns_limit_k_min -9
_diffrn_reflns_limit_l_max 13
_diffrn_reflns_limit_l_min -13
_diffrn_reflns_number 2863
_diffrn_reflns_point_group_measured_fraction_full 0.936
_diffrn_reflns_point_group_measured_fraction_max 0.936
_diffrn_reflns_theta_full 66.251
_diffrn_reflns_theta_max 66.251
_diffrn_reflns_theta_min 6.024
_exptl_absorpt_coefficient_mu 0.744
_exptl_absorpt_correction_T_max 0.985
_exptl_absorpt_correction_T_min 0.781
_exptl_absorpt_correction_type multi-scan
_exptl_absorpt_process_details HKL3000
_exptl_crystal_colour colorless
_exptl_crystal_density_diffrn 1.258
_exptl_crystal_description needle
_exptl_crystal_F_000 352
_exptl_crystal_size_max 0.350
_exptl_crystal_size_mid 0.020
_exptl_crystal_size_min 0.020
_refine_diff_density_max 0.593
_refine_diff_density_min -0.806
_refine_diff_density_rms 0.154
_refine_ls_abs_structure_details
;
 Classical Flack method preferred over Parsons because s.u. lower.

 Hooft y          = -0.18(8) 
 P2(true)         = 1.000 
 P3(true)         = 1.000 
 P3(racemic-twin) = 0.3x10^-14^ 
 P3(false)        = 0.9x10^-44^ 
 (Hooft, Straver & Spek J. Appl. Cryst. (2008) 41, 96-103.)
;
_refine_ls_abs_structure_Flack -1.2(10)
_refine_ls_extinction_coef 0.059(12)
_refine_ls_extinction_expression Fc^*^=kFc[1+0.001xFc^2^\l^3^/sin(2\q)]^-1/4^
_refine_ls_extinction_method 'SHELXL-2014/7 (Sheldrick 2015)'
_refine_ls_goodness_of_fit_ref 1.098
_refine_ls_hydrogen_treatment constr
_refine_ls_matrix_type full
_refine_ls_number_parameters 220
_refine_ls_number_reflns 2863
_refine_ls_number_restraints 193
_refine_ls_restrained_S_all 1.081
_refine_ls_R_factor_all 0.1323
_refine_ls_R_factor_gt 0.1117
_refine_ls_shift/su_max 0.004
_refine_ls_shift/su_mean 0.001
_refine_ls_structure_factor_coef Fsqd
_refine_ls_weighting_details 'w=1/[\s^2^(Fo^2^)+(0.0900P)^2^+8.0000P] where P=(Fo^2^+2Fc^2^)/3'
_refine_ls_weighting_scheme calc
_refine_ls_wR_factor_gt 0.2602
_refine_ls_wR_factor_ref 0.2975
_reflns_Friedel_coverage 0.753
_reflns_Friedel_fraction_full 0.875
_reflns_Friedel_fraction_max 0.875
_reflns_number_gt 2741
_reflns_number_total 2863
_reflns_threshold_expression 'I > 2\s(I)'
_cod_data_source_file np5b00908_si_002.cif
_cod_data_source_block 84sc25lm
_cod_depositor_comments 'Adding full bibliography for 1542287.cif.'
_cod_database_code 1542287
_shelx_space_group_comment
;
The symmetry employed for this shelxl refinement is uniquely defined
by the following loop, which should always be used as a source of
symmetry information in preference to the above space-group names.
They are only intended as comments.
;
_shelx_estimated_absorpt_t_min 0.781
_shelx_estimated_absorpt_t_max 0.985

loop_
_space_group_symop_operation_xyz
'x, y, z'
'-x, y+1/2, -z'

loop_
_atom_site_label
_atom_site_type_symbol
_atom_site_fract_x
_atom_site_fract_y
_atom_site_fract_z
_atom_site_U_iso_or_equiv
_atom_site_adp_type
_atom_site_occupancy
_atom_site_site_symmetry_order
_atom_site_calc_flag
_atom_site_refinement_flags_posn
_atom_site_refinement_flags_adp
O1 O 0.3787(7) 0.6965(10) 0.5405(6) 0.0249(17) Uani 1 1 d . U
O2 O 0.1850(8) 0.6746(10) 0.6388(7) 0.035(2) Uani 1 1 d . U
O3 O 0.2357(6) 0.3065(9) 0.2471(6) 0.0225(16) Uani 1 1 d . U
O4 O 0.3216(8) 0.0405(11) 0.2494(8) 0.037(2) Uani 1 1 d . U
O5 O 0.2568(8) 0.4700(11) 0.0286(7) 0.034(2) Uani 1 1 d . U
C1 C 0.5726(11) 0.6446(16) 0.1060(9) 0.029(2) Uani 1 1 d . U
H1 H 0.5516 0.7338 0.0514 0.035 Uiso 1 1 calc R U
C2 C 0.7151(12) 0.6502(19) 0.1521(11) 0.037(3) Uani 1 1 d . U
H2A H 0.7758 0.6846 0.0882 0.045 Uiso 1 1 calc R U
H2B H 0.7428 0.5346 0.1798 0.045 Uiso 1 1 calc R U
C3 C 0.7291(12) 0.7817(17) 0.2570(10) 0.034(3) Uani 1 1 d . U
H3A H 0.8259 0.8036 0.2764 0.041 Uiso 1 1 calc R U
H3B H 0.6855 0.8920 0.2349 0.041 Uiso 1 1 calc R U
C4 C 0.6602(10) 0.7039(14) 0.3620(9) 0.022(2) Uani 1 1 d . U
C5 C 0.5298(9) 0.7303(13) 0.3733(8) 0.019(2) Uani 1 1 d . U
H5 H 0.4892 0.8293 0.3385 0.023 Uiso 1 1 calc R U
C6 C 0.4432(9) 0.6072(13) 0.4403(8) 0.018(2) Uani 1 1 d . U
H6 H 0.4996 0.5092 0.4705 0.022 Uiso 1 1 calc R U
C7 C 0.3207(8) 0.5379(12) 0.3635(8) 0.0144(18) Uani 1 1 d . U
H7 H 0.2953 0.6263 0.3030 0.017 Uiso 1 1 calc R U
C8 C 0.3617(9) 0.3716(13) 0.2997(8) 0.0173(19) Uani 1 1 d . U
H8 H 0.3936 0.2874 0.3610 0.021 Uiso 1 1 calc R U
C9 C 0.4724(9) 0.3880(14) 0.2088(8) 0.0176(19) Uani 1 1 d . U
H9A H 0.5607 0.3899 0.2522 0.021 Uiso 1 1 calc R U
H9B H 0.4704 0.2825 0.1601 0.021 Uiso 1 1 calc R U
C10 C 0.4687(10) 0.5410(15) 0.1253(8) 0.021(2) Uani 1 1 d . U
C11 C 0.2101(10) 0.5286(14) 0.4529(9) 0.0204(19) Uani 1 1 d . U
C12 C 0.2510(10) 0.6364(14) 0.5530(10) 0.024(2) Uani 1 1 d . U
C13 C 0.0905(10) 0.4492(15) 0.4486(11) 0.027(2) Uani 1 1 d . U
H13A H 0.0297 0.4621 0.5115 0.033 Uiso 1 1 calc R U
H13B H 0.0660 0.3797 0.3825 0.033 Uiso 1 1 calc R U
C14 C 0.3480(11) 0.5683(16) 0.0479(9) 0.030(2) Uani 1 1 d . U
H14 H 0.3419 0.6762 0.0091 0.036 Uiso 1 1 calc R U
C15 C 0.7489(10) 0.5829(14) 0.4314(11) 0.030(2) Uani 1 1 d . U
H15A H 0.6982 0.5353 0.4969 0.046 Uiso 1 1 calc R U
H15B H 0.8286 0.6446 0.4626 0.046 Uiso 1 1 calc R U
H15C H 0.7781 0.4895 0.3801 0.046 Uiso 1 1 calc R U
C1' C 0.2307(10) 0.1370(15) 0.2248(9) 0.0226(19) Uani 1 1 d . U
C2' C 0.0979(11) 0.0865(19) 0.1676(10) 0.039(3) Uani 1 1 d . U
C3' C 0.0041(13) 0.205(2) 0.1344(13) 0.056(4) Uani 1 1 d . U
H3'A H -0.0800 0.1689 0.0999 0.067 Uiso 1 1 calc R U
H3'B H 0.0223 0.3233 0.1456 0.067 Uiso 1 1 calc R U
C4' C 0.0819(17) -0.102(3) 0.1550(19) 0.075(5) Uani 1 1 d . U
H4'A H -0.0050 -0.1269 0.1150 0.113 Uiso 1 1 calc R U
H4'B H 0.0842 -0.1551 0.2333 0.113 Uiso 1 1 calc R U
H4'C H 0.1559 -0.1474 0.1085 0.113 Uiso 1 1 calc R U

loop_
_atom_site_aniso_label
_atom_site_aniso_U_11
_atom_site_aniso_U_22
_atom_site_aniso_U_33
_atom_site_aniso_U_23
_atom_site_aniso_U_13
_atom_site_aniso_U_12
O1 0.023(3) 0.026(4) 0.026(3) -0.009(3) 0.008(3) -0.001(3)
O2 0.033(4) 0.028(4) 0.045(4) -0.002(3) 0.020(3) -0.002(3)
O3 0.014(3) 0.027(3) 0.025(3) -0.001(3) -0.006(3) -0.003(3)
O4 0.027(4) 0.026(4) 0.056(5) -0.007(4) -0.007(3) -0.001(3)
O5 0.028(4) 0.042(5) 0.031(4) 0.007(3) -0.012(3) -0.002(3)
C1 0.030(4) 0.038(6) 0.019(4) -0.006(4) 0.006(3) -0.010(4)
C2 0.029(5) 0.053(7) 0.031(5) -0.012(5) 0.002(4) -0.011(4)
C3 0.027(5) 0.044(6) 0.031(5) -0.011(4) 0.000(4) -0.014(4)
C4 0.020(4) 0.021(5) 0.023(4) -0.010(4) 0.001(3) -0.003(3)
C5 0.019(4) 0.022(5) 0.017(4) -0.002(4) -0.002(3) -0.003(3)
C6 0.013(4) 0.020(4) 0.022(4) -0.007(3) 0.002(3) 0.004(3)
C7 0.009(3) 0.014(3) 0.021(3) 0.000(2) -0.001(2) 0.003(2)
C8 0.009(4) 0.020(4) 0.023(4) -0.003(3) -0.005(3) 0.003(3)
C9 0.013(4) 0.026(5) 0.013(4) -0.004(3) -0.004(3) 0.002(3)
C10 0.023(4) 0.026(4) 0.015(4) 0.001(4) 0.001(3) -0.002(3)
C11 0.015(3) 0.021(3) 0.025(3) 0.002(3) 0.002(2) 0.008(2)
C12 0.017(4) 0.017(5) 0.037(4) 0.001(3) 0.007(3) 0.006(3)
C13 0.011(4) 0.027(5) 0.044(6) 0.000(5) 0.007(4) 0.005(3)
C14 0.031(4) 0.033(6) 0.025(5) 0.006(4) -0.007(4) -0.002(4)
C15 0.019(5) 0.026(5) 0.046(6) -0.011(4) -0.006(4) -0.002(4)
C1' 0.017(4) 0.029(4) 0.022(4) -0.001(3) 0.002(3) -0.008(3)
C2' 0.016(4) 0.074(7) 0.028(5) -0.018(5) 0.008(4) -0.023(4)
C3' 0.028(5) 0.093(9) 0.047(7) -0.019(6) -0.011(5) -0.015(6)
C4' 0.045(8) 0.080(8) 0.101(13) -0.038(7) 0.018(8) -0.030(6)

loop_
_atom_type_symbol
_atom_type_description
_atom_type_scat_dispersion_real
_atom_type_scat_dispersion_imag
_atom_type_scat_source
C C 0.0181 0.0091 'International Tables Vol C Tables 4.2.6.8 and 6.1.1.4'
H H 0.0000 0.0000 'International Tables Vol C Tables 4.2.6.8 and 6.1.1.4'
O O 0.0492 0.0322 'International Tables Vol C Tables 4.2.6.8 and 6.1.1.4'

loop_
_geom_angle_atom_site_label_1
_geom_angle_atom_site_label_2
_geom_angle_atom_site_label_3
_geom_angle
C12 O1 C6 109.7(7)
C1' O3 C8 116.5(8)
C10 C1 C2 133.4(12)
C10 C1 H1 113.3
C2 C1 H1 113.3
C1 C2 C3 110.3(10)
C1 C2 H2A 109.6
C3 C2 H2A 109.6
C1 C2 H2B 109.6
C3 C2 H2B 109.6
H2A C2 H2B 108.1
C4 C3 C2 107.6(9)
C4 C3 H3A 110.2
C2 C3 H3A 110.2
C4 C3 H3B 110.2
C2 C3 H3B 110.2
H3A C3 H3B 108.5
C5 C4 C15 127.5(10)
C5 C4 C3 118.5(10)
C15 C4 C3 113.4(9)
C4 C5 C6 121.4(10)
C4 C5 H5 119.3
C6 C5 H5 119.3
O1 C6 C5 110.3(8)
O1 C6 C7 104.2(7)
C5 C6 C7 112.3(8)
O1 C6 H6 110.0
C5 C6 H6 110.0
C7 C6 H6 110.0
C11 C7 C8 118.5(8)
C11 C7 C6 101.8(7)
C8 C7 C6 110.0(7)
C11 C7 H7 108.7
C8 C7 H7 108.7
C6 C7 H7 108.7
O3 C8 C9 111.8(7)
O3 C8 C7 104.7(7)
C9 C8 C7 116.6(8)
O3 C8 H8 107.8
C9 C8 H8 107.8
C7 C8 H8 107.8
C10 C9 C8 118.7(8)
C10 C9 H9A 107.6
C8 C9 H9A 107.6
C10 C9 H9B 107.6
C8 C9 H9B 107.6
H9A C9 H9B 107.1
C1 C10 C14 115.4(10)
C1 C10 C9 125.0(9)
C14 C10 C9 119.2(9)
C13 C11 C12 121.5(9)
C13 C11 C7 130.7(10)
C12 C11 C7 107.7(8)
O2 C12 O1 121.1(10)
O2 C12 C11 128.1(10)
O1 C12 C11 110.8(8)
C11 C13 H13A 120.0
C11 C13 H13B 120.0
H13A C13 H13B 120.0
O5 C14 C10 127.4(10)
O5 C14 H14 116.3
C10 C14 H14 116.3
C4 C15 H15A 109.5
C4 C15 H15B 109.5
H15A C15 H15B 109.5
C4 C15 H15C 109.5
H15A C15 H15C 109.5
H15B C15 H15C 109.5
O4 C1' O3 123.3(9)
O4 C1' C2' 125.2(11)
O3 C1' C2' 111.5(10)
C3' C2' C4' 125.2(13)
C3' C2' C1' 121.8(13)
C4' C2' C1' 113.0(13)
C2' C3' H3'A 120.0
C2' C3' H3'B 120.0
H3'A C3' H3'B 120.0
C2' C4' H4'A 109.5
C2' C4' H4'B 109.5
H4'A C4' H4'B 109.5
C2' C4' H4'C 109.5
H4'A C4' H4'C 109.5
H4'B C4' H4'C 109.5

loop_
_geom_bond_atom_site_label_1
_geom_bond_atom_site_label_2
_geom_bond_distance
O1 C12 1.356(12)
O1 C6 1.490(11)
O2 C12 1.221(13)
O3 C1' 1.346(14)
O3 C8 1.456(11)
O4 C1' 1.198(14)
O5 C14 1.198(13)
C1 C10 1.328(15)
C1 C2 1.488(15)
C1 H1 0.9500
C2 C3 1.573(16)
C2 H2A 0.9900
C2 H2B 0.9900
C3 C4 1.514(15)
C3 H3A 0.9900
C3 H3B 0.9900
C4 C5 1.314(14)
C4 C15 1.496(15)
C5 C6 1.504(14)
C5 H5 0.9500
C6 C7 1.567(12)
C6 H6 1.0000
C7 C11 1.512(13)
C7 C8 1.544(13)
C7 H7 1.0000
C8 C9 1.528(13)
C8 H8 1.0000
C9 C10 1.523(14)
C9 H9A 0.9900
C9 H9B 0.9900
C10 C14 1.476(14)
C11 C13 1.333(15)
C11 C12 1.460(15)
C13 H13A 0.9500
C13 H13B 0.9500
C14 H14 0.9500
C15 H15A 0.9800
C15 H15B 0.9800
C15 H15C 0.9800
C1' C2' 1.499(14)
C2' C3' 1.35(2)
C2' C4' 1.48(2)
C3' H3'A 0.9500
C3' H3'B 0.9500
C4' H4'A 0.9800
C4' H4'B 0.9800
C4' H4'C 0.9800

loop_
_geom_hbond_atom_site_label_D
_geom_hbond_atom_site_label_H
_geom_hbond_atom_site_label_A
_geom_hbond_distance_DH
_geom_hbond_distance_HA
_geom_hbond_distance_DA
_geom_hbond_angle_DHA
_geom_hbond_site_symmetry_A
C5 H5 O4 0.95 2.53 3.447(13) 163.6 1_565
C8 H8 O1 1.00 2.58 3.386(11) 137.3 2_646
C9 H9B O4 0.99 2.61 3.130(13) 112.7 .

loop_
_geom_torsion_atom_site_label_1
_geom_torsion_atom_site_label_2
_geom_torsion_atom_site_label_3
_geom_torsion_atom_site_label_4
_geom_torsion
C10 C1 C2 C3 -97.2(16)
C1 C2 C3 C4 71.7(13)
C2 C3 C4 C5 -87.7(13)
C2 C3 C4 C15 83.8(11)
C15 C4 C5 C6 -15.5(16)
C3 C4 C5 C6 154.6(9)
C12 O1 C6 C5 142.3(8)
C12 O1 C6 C7 21.6(10)
C4 C5 C6 O1 120.6(10)
C4 C5 C6 C7 -123.7(10)
O1 C6 C7 C11 -23.5(9)
C5 C6 C7 C11 -142.8(8)
O1 C6 C7 C8 -150.0(7)
C5 C6 C7 C8 90.6(10)
C1' O3 C8 C9 77.0(11)
C1' O3 C8 C7 -155.9(8)
C11 C7 C8 O3 55.0(10)
C6 C7 C8 O3 171.5(7)
C11 C7 C8 C9 179.1(8)
C6 C7 C8 C9 -64.5(10)
O3 C8 C9 C10 78.2(11)
C7 C8 C9 C10 -42.1(11)
C2 C1 C10 C14 -172.1(11)
C2 C1 C10 C9 0.4(19)
C8 C9 C10 C1 129.4(11)
C8 C9 C10 C14 -58.3(13)
C8 C7 C11 C13 -44.4(14)
C6 C7 C11 C13 -165.1(11)
C8 C7 C11 C12 139.0(9)
C6 C7 C11 C12 18.3(10)
C6 O1 C12 O2 170.4(9)
C6 O1 C12 C11 -10.3(11)
C13 C11 C12 O2 -3.7(18)
C7 C11 C12 O2 173.3(10)
C13 C11 C12 O1 177.0(10)
C7 C11 C12 O1 -6.0(11)
C1 C10 C14 O5 160.9(12)
C9 C10 C14 O5 -12.1(17)
C8 O3 C1' O4 2.4(15)
C8 O3 C1' C2' -178.3(8)
O4 C1' C2' C3' -174.9(12)
O3 C1' C2' C3' 5.8(15)
O4 C1' C2' C4' 6.3(17)
O3 C1' C2' C4' -173.0(12)
